data_1551961
loop_
_publ_author_name
'Tian Qin'
'Sarah L. Skraba-Joiner'
'Zeinab G. Khalil'
'Richard P. Johnson'
'Robert J. Capon'
'John A. Porco Jr'

_publ_section_title
;
 Atropselective syntheses of (-) and (+) rugulotrosin A utilizing
 point-to-axial chirality transfer
;
_journal_name_full 'Nature Chemistry'
_journal_page_first 234
_journal_page_last 240
_journal_paper_doi 10.1038/nchem.2173
_journal_volume 7
_journal_year 2015
_chemical_absolute_configuration rmad
_chemical_formula_moiety 'C40 H42 O16'
_chemical_formula_sum 'C40 H42 O16'
_chemical_formula_weight 778.73
_space_group_crystal_system monoclinic
_space_group_IT_number 4
_space_group_name_Hall 'P 2yb'
_space_group_name_H-M_alt 'P 1 21 1'
_atom_sites_solution_hydrogens geom
_atom_sites_solution_primary direct
_atom_sites_solution_secondary difmap
_cell_angle_alpha 90
_cell_angle_beta 111.0750(10)
_cell_angle_gamma 90
_cell_formula_units_Z 2
_cell_length_a 11.3036(4)
_cell_length_b 15.8950(5)
_cell_length_c 11.5465(4)
_cell_measurement_reflns_used 9861
_cell_measurement_temperature 100(2)
_cell_measurement_theta_max 67.111
_cell_measurement_theta_min 4.103
_cell_volume 1935.80(11)
_computing_cell_refinement 'SAINT v8.34A (Bruker, 2013)'
_computing_data_collection 'APEX2 (Bruker, 2013)'
_computing_data_reduction 'SAINT v8.34A (Bruker, 2013)'
_computing_molecular_graphics 'Olex2 (Dolomanov et al., 2009)'
_computing_publication_material 'Olex2 (Dolomanov et al., 2009)'
_computing_structure_refinement 'ShelXL (Sheldrick, 2008)'
_computing_structure_solution 'ShelXS (Sheldrick, 2008)'
_diffrn_ambient_temperature 99.98
_diffrn_measured_fraction_theta_full 0.995
_diffrn_measured_fraction_theta_max 0.995
_diffrn_measurement_device_type 'Bruker Proteum-R'
_diffrn_measurement_method '\f & \w scans'
_diffrn_radiation_type CuK\a
_diffrn_radiation_wavelength 1.54178
_diffrn_reflns_av_R_equivalents 0.0302
_diffrn_reflns_av_unetI/netI 0.0170
_diffrn_reflns_Laue_measured_fraction_full 0.995
_diffrn_reflns_Laue_measured_fraction_max 0.995
_diffrn_reflns_limit_h_max 13
_diffrn_reflns_limit_h_min -13
_diffrn_reflns_limit_k_max 18
_diffrn_reflns_limit_k_min -18
_diffrn_reflns_limit_l_max 13
_diffrn_reflns_limit_l_min -13
_diffrn_reflns_number 48580
_diffrn_reflns_point_group_measured_fraction_full 0.991
_diffrn_reflns_point_group_measured_fraction_max 0.991
_diffrn_reflns_theta_full 67.144
_diffrn_reflns_theta_max 67.144
_diffrn_reflns_theta_min 4.103
_diffrn_source 'rotating anode'
_exptl_absorpt_coefficient_mu 0.877
_exptl_absorpt_correction_T_max 0.7528
_exptl_absorpt_correction_T_min 0.6498
_exptl_absorpt_correction_type multi-scan
_exptl_absorpt_process_details
;
SADABS-2012/1 (Bruker,2012) was used for absorption correction.
wR2(int) was 0.0977 before and 0.0417 after correction.
The Ratio of minimum to maximum transmission is 0.8632.
The \l/2 correction factor is 0.0015.
;
_exptl_crystal_colour 'pale yellow'
_exptl_crystal_density_diffrn 1.336
_exptl_crystal_description prism
_exptl_crystal_F_000 820
_exptl_crystal_size_max 0.367
_exptl_crystal_size_mid 0.184
_exptl_crystal_size_min 0.092
_refine_diff_density_max 0.250
_refine_diff_density_min -0.177
_refine_diff_density_rms 0.029
_refine_ls_abs_structure_details
;
 Flack x determined using 3263 quotients [(I+)-(I-)]/[(I+)+(I-)]
 (Parsons and Flack (2004), Acta Cryst. A60, s61).
;
_refine_ls_abs_structure_Flack 0.03(5)
_refine_ls_extinction_coef .
_refine_ls_extinction_method none
_refine_ls_goodness_of_fit_ref 1.050
_refine_ls_hydrogen_treatment constr
_refine_ls_matrix_type full
_refine_ls_number_parameters 529
_refine_ls_number_reflns 6886
_refine_ls_number_restraints 1
_refine_ls_restrained_S_all 1.050
_refine_ls_R_factor_all 0.0272
_refine_ls_R_factor_gt 0.0270
_refine_ls_shift/su_max 0.000
_refine_ls_shift/su_mean 0.000
_refine_ls_structure_factor_coef Fsqd
_refine_ls_weighting_details 'w=1/[\s^2^(Fo^2^)+(0.0477P)^2^+0.2798P] where P=(Fo^2^+2Fc^2^)/3'
_refine_ls_weighting_scheme calc
_refine_ls_wR_factor_gt 0.0740
_refine_ls_wR_factor_ref 0.0741
_reflns_Friedel_coverage 0.916
_reflns_Friedel_fraction_full 0.986
_reflns_Friedel_fraction_max 0.986
_reflns_number_gt 6839
_reflns_number_total 6886
_reflns_threshold_expression 'I > 2\s(I)'
_cod_data_source_file nchem.2173-s3.cif
_cod_data_source_block tian10a_0m
_cod_database_code 1551961
_shelx_space_group_comment
;
The symmetry employed for this shelxl refinement is uniquely defined
by the following loop, which should always be used as a source of
symmetry information in preference to the above space-group names.
They are only intended as comments.
;
_olex2_refinement_description
;
1. Fixed Uiso
 At 1.2 times of:
  All C(H) groups, All C(H,H) groups
 At 1.5 times of:
  All C(H,H,H) groups, All O(H) groups
2. Uiso/Uaniso restraints and constraints
Uanis(C3A) = Uanis(C3A)
Uanis(O9B) = Uanis(O9A)
Uanis(C2B) = Uanis(C2A)
Uanis(C1A) = Uanis(C1A)
Uanis(C1B) = Uanis(C1A)
Uanis(C3B) = Uanis(C3A)
3. Others
 Sof(O9B)=Sof(C3B)=Sof(C2B)=Sof(H2BA)=Sof(H2BB)=Sof(C1B)=Sof(H1BA)=Sof(H1BB)=
 Sof(H1BC)=1-FVAR(1)
 Sof(O9A)=Sof(C1A)=Sof(H1AA)=Sof(H1AB)=Sof(H1AC)=Sof(C2A)=Sof(H2AA)=Sof(H2AB)=
 Sof(C3A)=FVAR(1)
4.a Ternary CH refined with riding coordinates:
 C4(H4A), C16(H16)
4.b Secondary CH2 refined with riding coordinates:
 C2A(H2AA,H2AB), C18(H18A,H18B), C23(H23A,H23B), C24(H24A,H24B), C36(H36A,
 H36B), C37(H37A,H37B), C2B(H2BA,H2BB)
4.c Aromatic/amide H refined with riding coordinates:
 C21(H21), C30(H30)
4.d Idealised Me refined as rotating group:
 C40(H40A,H40B,H40C), C1A(H1AA,H1AB,H1AC), C19(H19A,H19B,H19C), C26(H26A,H26B,
 H26C), C28(H28A,H28B,H28C), C31(H31A,H31B,H31C), C35(H35A,H35B,H35C), C39(H39A,
 H39B,H39C), C1B(H1BA,H1BB,H1BC)
4.e Idealised tetrahedral OH refined as rotating group:
 O4(H4), O5(H5)
;
_olex2_computing_structure_refinement_long 'ShelXL (Sheldrick, 2008)'

loop_
_space_group_symop_operation_xyz
'x, y, z'
'-x, y+1/2, -z'

loop_
_atom_site_label
_atom_site_type_symbol
_atom_site_fract_x
_atom_site_fract_y
_atom_site_fract_z
_atom_site_U_iso_or_equiv
_atom_site_adp_type
_atom_site_occupancy
_atom_site_site_symmetry_order
_atom_site_calc_flag
_atom_site_refinement_flags_posn
_atom_site_refinement_flags_adp
_atom_site_refinement_flags_occupancy
_atom_site_disorder_assembly
_atom_site_disorder_group
O1 O 0.76066(15) 0.37252(10) 0.48477(16) 0.0429(4) Uani 1 1 d . . . . .
O2 O 0.12116(12) 0.97223(8) -0.15227(12) 0.0275(3) Uani 1 1 d . . . . .
O3 O -0.05887(14) 1.10944(9) -0.24489(14) 0.0329(3) Uani 1 1 d . . . . .
O4 O 0.17272(14) 0.68398(9) -0.01696(13) 0.0328(3) Uani 1 1 d . . . . .
H4 H 0.1025 0.6801 -0.0756 0.049 Uiso 1 1 calc GR . . . .
O5 O 0.33739(13) 0.74050(9) 0.32112(12) 0.0293(3) Uani 1 1 d . . . . .
H5 H 0.3560 0.7303 0.3970 0.044 Uiso 1 1 calc GR . . . .
O6 O 0.44864(13) 0.66645(10) 0.53063(12) 0.0334(3) Uani 1 1 d . . . . .
O7 O 0.66271(13) 0.53292(9) 0.37205(13) 0.0310(3) Uani 1 1 d . . . . .
C40 C 0.4875(3) 0.68280(19) -0.0167(2) 0.0505(6) Uani 1 1 d . . . . .
H40A H 0.4015 0.6726 -0.0759 0.076 Uiso 1 1 calc GR . . . .
H40B H 0.5469 0.6448 -0.0349 0.076 Uiso 1 1 calc GR . . . .
H40C H 0.5115 0.7413 -0.0239 0.076 Uiso 1 1 calc GR . . . .
O9A O 0.9770(2) 0.37156(18) 0.5619(2) 0.0440(6) Uani 0.794(3) 1 d . . P A 1
O10 O 0.65284(16) 0.63766(11) 0.74221(14) 0.0426(4) Uani 1 1 d . . . . .
O11 O 0.50437(14) 0.40892(9) 0.31964(14) 0.0354(3) Uani 1 1 d . . . . .
O12 O 0.49092(14) 0.40264(10) 0.50839(15) 0.0394(4) Uani 1 1 d . . . . .
O13 O -0.01681(15) 0.73050(9) -0.20296(14) 0.0364(3) Uani 1 1 d . . . . .
O14 O -0.16185(13) 0.78455(9) -0.42372(13) 0.0327(3) Uani 1 1 d . . . . .
O15 O -0.00991(14) 1.00366(10) -0.00533(14) 0.0374(3) Uani 1 1 d . . . . .
O16 O -0.19463(13) 0.96640(9) -0.15116(13) 0.0324(3) Uani 1 1 d . . . . .
O17 O 0.11451(18) 1.16010(12) -0.2708(2) 0.0555(5) Uani 1 1 d . . . . .
C1A C 0.7496(4) 0.2437(2) 0.3246(4) 0.0447(7) Uani 0.794(3) 1 d . . P A 1
H1AA H 0.7491 0.2892 0.2672 0.067 Uiso 0.794(3) 1 calc GR . P A 1
H1AB H 0.6714 0.2459 0.3429 0.067 Uiso 0.794(3) 1 calc GR . P A 1
H1AC H 0.7549 0.1894 0.2866 0.067 Uiso 0.794(3) 1 calc GR . P A 1
C2A C 0.8628(3) 0.2539(2) 0.4439(3) 0.0447(8) Uani 0.794(3) 1 d . . P A 1
H2AA H 0.8570 0.2111 0.5040 0.054 Uiso 0.794(3) 1 calc R . P A 1
H2AB H 0.9407 0.2419 0.4263 0.054 Uiso 0.794(3) 1 calc R . P A 1
C3A C 0.8763(3) 0.3385(2) 0.5035(3) 0.0354(7) Uani 0.794(3) 1 d . . P A 1
C4 C 0.7673(2) 0.45128(15) 0.5487(2) 0.0376(5) Uani 1 1 d . . . . .
H4A H 0.8405 0.4848 0.5445 0.045 Uiso 1 1 calc R . . . .
C5 C 0.64312(19) 0.49825(13) 0.47871(19) 0.0312(4) Uani 1 1 d . . . . .
C6 C 0.61344(19) 0.56601(14) 0.55563(19) 0.0309(4) Uani 1 1 d . . . . .
C7 C 0.51217(18) 0.62415(12) 0.48370(18) 0.0280(4) Uani 1 1 d . . . . .
C8 C 0.49514(17) 0.63307(12) 0.35231(17) 0.0253(4) Uani 1 1 d . . . . .
C9 C 0.41318(17) 0.69547(12) 0.27738(17) 0.0246(4) Uani 1 1 d . . . . .
C10 C 0.41179(18) 0.71338(12) 0.15830(18) 0.0272(4) Uani 1 1 d . . . . .
C11 C 0.33114(18) 0.78271(12) 0.08252(17) 0.0263(4) Uani 1 1 d . . . . .
C12 C 0.21214(18) 0.76457(12) -0.00537(17) 0.0256(4) Uani 1 1 d . . . . .
C13 C 0.13557(18) 0.82752(12) -0.08433(18) 0.0246(4) Uani 1 1 d . . . . .
C14 C 0.18527(17) 0.90925(12) -0.07414(16) 0.0242(4) Uani 1 1 d . . . . .
C15 C -0.01412(18) 0.96175(12) -0.20991(17) 0.0267(4) Uani 1 1 d . . . . .
C16 C -0.05517(19) 1.03195(12) -0.30780(18) 0.0296(4) Uani 1 1 d . . . . .
H16 H 0.0075 1.0368 -0.3504 0.036 Uiso 1 1 calc R . . . .
C17 C 0.03244(19) 1.16733(13) -0.22946(19) 0.0327(4) Uani 1 1 d . . . . .
C18 C 0.0144(2) 1.23909(14) -0.1532(2) 0.0382(5) Uani 1 1 d . . . . .
H18A H 0.0201 1.2175 -0.0709 0.046 Uiso 1 1 calc R . . . .
H18B H -0.0717 1.2626 -0.1942 0.046 Uiso 1 1 calc R . . . .
C19 C 0.1104(3) 1.30874(16) -0.1348(3) 0.0494(6) Uani 1 1 d . . . . .
H19A H 0.0989 1.3349 -0.2150 0.074 Uiso 1 1 calc GR . . . .
H19B H 0.1962 1.2853 -0.0992 0.074 Uiso 1 1 calc GR . . . .
H19C H 0.0985 1.3511 -0.0784 0.074 Uiso 1 1 calc GR . . . .
C20 C 0.57486(18) 0.58999(12) 0.30341(19) 0.0271(4) Uani 1 1 d . . . . .
C21 C 0.57294(19) 0.60586(14) 0.1855(2) 0.0311(4) Uani 1 1 d . . . . .
H21 H 0.6269 0.5753 0.1539 0.037 Uiso 1 1 calc R . . . .
C22 C 0.49136(19) 0.66704(14) 0.11270(19) 0.0320(4) Uani 1 1 d . . . . .
C23 C 0.7851(2) 0.43572(16) 0.6832(2) 0.0420(5) Uani 1 1 d . . . . .
H23A H 0.7140 0.4014 0.6881 0.050 Uiso 1 1 calc R . . . .
H23B H 0.8649 0.4043 0.7244 0.050 Uiso 1 1 calc R . . . .
C24 C 0.7900(2) 0.51865(17) 0.7481(2) 0.0429(5) Uani 1 1 d . . . . .
H24A H 0.7886 0.5080 0.8321 0.051 Uiso 1 1 calc R . . . .
H24B H 0.8706 0.5475 0.7578 0.051 Uiso 1 1 calc R . . . .
C25 C 0.6817(2) 0.57490(15) 0.6790(2) 0.0358(5) Uani 1 1 d . . . . .
C26 C 0.7446(2) 0.66055(18) 0.8611(2) 0.0454(6) Uani 1 1 d . . . . .
H26A H 0.8261 0.6724 0.8525 0.068 Uiso 1 1 calc GR . . . .
H26B H 0.7548 0.6141 0.9197 0.068 Uiso 1 1 calc GR . . . .
H26C H 0.7154 0.7108 0.8922 0.068 Uiso 1 1 calc GR . . . .
C27 C 0.53581(19) 0.43154(13) 0.43739(19) 0.0315(4) Uani 1 1 d . . . . .
C28 C 0.4206(2) 0.33716(15) 0.2820(2) 0.0407(5) Uani 1 1 d . . . . .
H28A H 0.4074 0.3228 0.1957 0.061 Uiso 1 1 calc GR . . . .
H28B H 0.3389 0.3509 0.2890 0.061 Uiso 1 1 calc GR . . . .
H28C H 0.4586 0.2891 0.3357 0.061 Uiso 1 1 calc GR . . . .
C29 C 0.37714(18) 0.86566(12) 0.09002(18) 0.0271(4) Uani 1 1 d . . . . .
C30 C 0.30412(18) 0.92793(12) 0.01078(18) 0.0272(4) Uani 1 1 d . . . . .
H30 H 0.3365 0.9835 0.0154 0.033 Uiso 1 1 calc R . . . .
C31 C 0.5056(2) 0.88810(14) 0.1834(2) 0.0373(5) Uani 1 1 d . . . . .
H31A H 0.5038 0.8837 0.2674 0.056 Uiso 1 1 calc GR . . . .
H31B H 0.5272 0.9458 0.1687 0.056 Uiso 1 1 calc GR . . . .
H31C H 0.5694 0.8493 0.1748 0.056 Uiso 1 1 calc GR . . . .
C32 C 0.01791(19) 0.80584(12) -0.18563(18) 0.0265(4) Uani 1 1 d . . . . .
C33 C -0.04890(18) 0.87474(12) -0.26549(18) 0.0264(4) Uani 1 1 d . . . . .
C34 C -0.13438(18) 0.86292(13) -0.38338(18) 0.0282(4) Uani 1 1 d . . . . .
C35 C -0.2400(2) 0.76831(16) -0.55127(19) 0.0398(5) Uani 1 1 d . . . . .
H35A H -0.2069 0.7996 -0.6062 0.060 Uiso 1 1 calc GR . . . .
H35B H -0.3271 0.7863 -0.5660 0.060 Uiso 1 1 calc GR . . . .
H35C H -0.2390 0.7080 -0.5683 0.060 Uiso 1 1 calc GR . . . .
C36 C -0.1943(2) 0.93395(14) -0.46971(19) 0.0346(5) Uani 1 1 d . . . . .
H36A H -0.2844 0.9201 -0.5161 0.042 Uiso 1 1 calc R . . . .
H36B H -0.1517 0.9397 -0.5307 0.042 Uiso 1 1 calc R . . . .
C37 C -0.1872(2) 1.01775(14) -0.4035(2) 0.0358(5) Uani 1 1 d . . . . .
H37A H -0.2085 1.0640 -0.4650 0.043 Uiso 1 1 calc R . . . .
H37B H -0.2500 1.0183 -0.3619 0.043 Uiso 1 1 calc R . . . .
C38 C -0.07003(18) 0.98006(12) -0.10768(17) 0.0278(4) Uani 1 1 d . . . . .
C39 C -0.2623(2) 0.99339(13) -0.0720(2) 0.0340(4) Uani 1 1 d . . . . .
H39A H -0.3535 0.9851 -0.1154 0.051 Uiso 1 1 calc GR . . . .
H39B H -0.2451 1.0531 -0.0517 0.051 Uiso 1 1 calc GR . . . .
H39C H -0.2338 0.9602 0.0047 0.051 Uiso 1 1 calc GR . . . .
O9B O 0.9479(12) 0.3356(8) 0.5236(10) 0.0440(6) Uani 0.206(3) 1 d . . P A 2
C3B C 0.8419(13) 0.3135(10) 0.4623(13) 0.0354(7) Uani 0.206(3) 1 d . . P A 2
C2B C 0.8051(19) 0.2377(9) 0.3871(19) 0.0447(8) Uani 0.206(3) 1 d . . P A 2
H2BA H 0.7777 0.2541 0.2986 0.054 Uiso 0.206(3) 1 calc R . P A 2
H2BB H 0.7309 0.2127 0.4005 0.054 Uiso 0.206(3) 1 calc R . P A 2
C1B C 0.9034(11) 0.1730(8) 0.4112(11) 0.0447(7) Uani 0.206(3) 1 d . . P A 2
H1BA H 0.8650 0.1204 0.3706 0.067 Uiso 0.206(3) 1 calc GR . P A 2
H1BB H 0.9430 0.1638 0.5008 0.067 Uiso 0.206(3) 1 calc GR . P A 2
H1BC H 0.9678 0.1915 0.3783 0.067 Uiso 0.206(3) 1 calc GR . P A 2

loop_
_atom_site_aniso_label
_atom_site_aniso_U_11
_atom_site_aniso_U_22
_atom_site_aniso_U_33
_atom_site_aniso_U_23
_atom_site_aniso_U_13
_atom_site_aniso_U_12
O1 0.0358(8) 0.0385(9) 0.0538(10) 0.0181(7) 0.0152(7) 0.0127(7)
O2 0.0228(6) 0.0226(7) 0.0292(7) 0.0054(5) 0.0000(5) -0.0001(5)
O3 0.0318(7) 0.0241(7) 0.0389(8) 0.0027(6) 0.0082(6) 0.0015(6)
O4 0.0307(7) 0.0230(7) 0.0362(7) 0.0057(6) 0.0019(6) -0.0008(5)
O5 0.0286(7) 0.0314(7) 0.0241(6) 0.0009(5) 0.0049(5) 0.0058(6)
O6 0.0316(7) 0.0387(8) 0.0251(7) 0.0010(6) 0.0042(6) 0.0028(6)
O7 0.0230(7) 0.0318(7) 0.0351(7) 0.0123(6) 0.0068(6) 0.0055(6)
C40 0.0539(14) 0.0613(16) 0.0445(13) 0.0220(12) 0.0278(12) 0.0266(13)
O9A 0.0258(10) 0.0573(17) 0.0425(13) -0.0045(10) 0.0047(9) 0.0021(10)
O10 0.0397(9) 0.0507(9) 0.0255(7) 0.0037(7) -0.0026(6) -0.0014(7)
O11 0.0324(8) 0.0301(7) 0.0380(8) 0.0047(6) 0.0059(6) 0.0006(6)
O12 0.0314(8) 0.0424(9) 0.0410(8) 0.0095(7) 0.0089(6) -0.0055(7)
O13 0.0375(8) 0.0234(7) 0.0367(8) 0.0011(6) -0.0005(6) -0.0067(6)
O14 0.0299(7) 0.0335(8) 0.0267(7) -0.0046(6) 0.0005(6) -0.0057(6)
O15 0.0301(7) 0.0446(9) 0.0287(7) -0.0079(6) -0.0002(6) 0.0028(6)
O16 0.0243(7) 0.0344(8) 0.0331(7) -0.0078(6) 0.0039(6) -0.0021(6)
O17 0.0504(10) 0.0413(9) 0.0844(14) -0.0101(9) 0.0357(10) -0.0094(8)
C1A 0.0412(16) 0.0543(18) 0.0404(17) -0.0110(14) 0.0168(15) -0.0026(14)
C2A 0.0379(18) 0.0467(19) 0.0425(19) -0.0004(15) 0.0060(16) 0.0033(15)
C3A 0.026(2) 0.045(2) 0.0301(18) 0.0074(13) 0.0045(15) 0.0053(14)
C4 0.0242(10) 0.0396(11) 0.0428(12) 0.0182(9) 0.0047(9) 0.0042(9)
C5 0.0235(9) 0.0330(10) 0.0324(10) 0.0120(8) 0.0041(8) 0.0024(8)
C6 0.0227(9) 0.0349(10) 0.0292(10) 0.0082(8) 0.0021(8) -0.0029(8)
C7 0.0232(9) 0.0283(10) 0.0272(9) 0.0032(8) 0.0026(8) -0.0042(8)
C8 0.0202(9) 0.0254(9) 0.0249(9) 0.0026(7) 0.0016(7) -0.0039(7)
C9 0.0197(9) 0.0231(9) 0.0261(9) -0.0011(7) 0.0021(7) -0.0032(7)
C10 0.0243(9) 0.0256(9) 0.0279(9) 0.0050(7) 0.0048(8) -0.0001(7)
C11 0.0243(9) 0.0276(10) 0.0252(9) 0.0044(7) 0.0067(8) 0.0024(7)
C12 0.0272(9) 0.0229(9) 0.0257(9) 0.0021(7) 0.0082(8) -0.0006(7)
C13 0.0245(9) 0.0231(9) 0.0246(8) 0.0015(7) 0.0069(7) 0.0006(7)
C14 0.0234(9) 0.0231(9) 0.0235(8) 0.0033(7) 0.0052(7) 0.0026(7)
C15 0.0218(9) 0.0256(9) 0.0252(9) 0.0020(8) -0.0006(7) 0.0011(7)
C16 0.0286(10) 0.0253(10) 0.0284(10) 0.0047(8) 0.0023(8) 0.0045(8)
C17 0.0279(10) 0.0288(10) 0.0353(10) 0.0052(8) 0.0041(8) 0.0011(8)
C18 0.0410(12) 0.0323(11) 0.0363(11) 0.0020(9) 0.0077(9) 0.0004(9)
C19 0.0537(15) 0.0353(12) 0.0502(14) -0.0059(10) 0.0079(12) -0.0083(11)
C20 0.0194(9) 0.0245(9) 0.0324(10) 0.0060(7) 0.0031(7) -0.0017(7)
C21 0.0252(9) 0.0338(10) 0.0347(10) 0.0071(8) 0.0112(8) 0.0050(8)
C22 0.0297(10) 0.0350(10) 0.0314(10) 0.0071(8) 0.0112(8) 0.0024(8)
C23 0.0288(11) 0.0473(13) 0.0414(12) 0.0213(10) 0.0021(9) 0.0066(9)
C24 0.0286(10) 0.0564(14) 0.0329(11) 0.0161(10) -0.0019(9) -0.0014(10)
C25 0.0300(10) 0.0392(11) 0.0321(10) 0.0100(9) 0.0040(8) -0.0058(9)
C26 0.0393(12) 0.0575(15) 0.0284(11) 0.0038(10) -0.0010(9) -0.0136(11)
C27 0.0254(10) 0.0288(10) 0.0350(10) 0.0101(8) 0.0043(8) 0.0053(8)
C28 0.0370(12) 0.0323(11) 0.0441(12) 0.0030(9) 0.0039(10) -0.0001(9)
C29 0.0219(9) 0.0287(10) 0.0269(9) 0.0018(8) 0.0042(8) -0.0001(8)
C30 0.0257(9) 0.0241(9) 0.0289(9) 0.0037(7) 0.0064(8) -0.0008(7)
C31 0.0261(10) 0.0376(11) 0.0380(11) 0.0082(9) -0.0010(9) -0.0009(8)
C32 0.0258(9) 0.0251(9) 0.0259(9) -0.0019(7) 0.0059(8) -0.0012(7)
C33 0.0237(9) 0.0258(9) 0.0268(9) -0.0008(7) 0.0057(8) -0.0010(7)
C34 0.0231(9) 0.0313(10) 0.0273(9) -0.0007(8) 0.0055(8) -0.0018(8)
C35 0.0373(12) 0.0463(12) 0.0276(10) -0.0081(9) 0.0016(9) -0.0122(10)
C36 0.0276(10) 0.0384(11) 0.0276(10) 0.0015(8) -0.0025(8) 0.0012(8)
C37 0.0311(10) 0.0330(11) 0.0316(10) 0.0080(8) -0.0026(8) 0.0057(9)
C38 0.0256(9) 0.0223(9) 0.0279(9) -0.0008(7) 0.0005(8) 0.0016(7)
C39 0.0311(10) 0.0297(10) 0.0384(11) -0.0051(8) 0.0091(8) 0.0015(8)
O9B 0.0258(10) 0.0573(17) 0.0425(13) -0.0045(10) 0.0047(9) 0.0021(10)
C3B 0.026(2) 0.045(2) 0.0301(18) 0.0074(13) 0.0045(15) 0.0053(14)
C2B 0.0379(18) 0.0467(19) 0.0425(19) -0.0004(15) 0.0060(16) 0.0033(15)
C1B 0.0412(16) 0.0543(18) 0.0404(17) -0.0110(14) 0.0168(15) -0.0026(14)

loop_
_atom_type_symbol
_atom_type_description
_atom_type_scat_dispersion_real
_atom_type_scat_dispersion_imag
_atom_type_scat_source
C C 0.0181 0.0091 'International Tables Vol C Tables 4.2.6.8 and 6.1.1.4'
H H 0.0000 0.0000 'International Tables Vol C Tables 4.2.6.8 and 6.1.1.4'
O O 0.0492 0.0322 'International Tables Vol C Tables 4.2.6.8 and 6.1.1.4'

loop_
_geom_angle_atom_site_label_1
_geom_angle_atom_site_label_2
_geom_angle_atom_site_label_3
_geom_angle
_geom_angle_site_symmetry_1
_geom_angle_site_symmetry_3
C3A O1 C4 113.2(2) . .
C3B O1 C4 139.4(6) . .
C14 O2 C15 116.26(14) . .
C17 O3 C16 119.48(16) . .
C12 O4 H4 109.5 . .
C9 O5 H5 109.5 . .
C20 O7 C5 116.57(15) . .
H40A C40 H40B 109.5 . .
H40A C40 H40C 109.5 . .
H40B C40 H40C 109.5 . .
C22 C40 H40A 109.5 . .
C22 C40 H40B 109.5 . .
C22 C40 H40C 109.5 . .
C25 O10 C26 118.26(19) . .
C27 O11 C28 115.31(17) . .
C34 O14 C35 120.43(17) . .
C38 O16 C39 116.06(15) . .
H1AA C1A H1AB 109.5 . .
H1AA C1A H1AC 109.5 . .
H1AB C1A H1AC 109.5 . .
C2A C1A H1AA 109.5 . .
C2A C1A H1AB 109.5 . .
C2A C1A H1AC 109.5 . .
C1A C2A H2AA 108.4 . .
C1A C2A H2AB 108.4 . .
H2AA C2A H2AB 107.5 . .
C3A C2A C1A 115.3(3) . .
C3A C2A H2AA 108.4 . .
C3A C2A H2AB 108.4 . .
O1 C3A C2A 110.6(3) . .
O9A C3A O1 124.9(3) . .
O9A C3A C2A 124.4(3) . .
O1 C4 H4A 109.3 . .
O1 C4 C5 106.42(17) . .
O1 C4 C23 110.29(18) . .
C5 C4 H4A 109.3 . .
C23 C4 H4A 109.3 . .
C23 C4 C5 112.21(19) . .
O7 C5 C4 104.09(16) . .
O7 C5 C6 111.47(16) . .
O7 C5 C27 110.05(16) . .
C4 C5 C27 107.15(17) . .
C6 C5 C4 113.05(18) . .
C6 C5 C27 110.75(17) . .
C7 C6 C5 114.09(17) . .
C25 C6 C5 121.84(19) . .
C25 C6 C7 123.9(2) . .
O6 C7 C6 123.22(18) . .
O6 C7 C8 121.20(18) . .
C8 C7 C6 115.49(18) . .
C9 C8 C7 120.84(18) . .
C20 C8 C7 120.35(17) . .
C20 C8 C9 117.97(17) . .
O5 C9 C8 120.45(17) . .
O5 C9 C10 118.48(16) . .
C10 C9 C8 121.04(17) . .
C9 C10 C11 120.93(17) . .
C9 C10 C22 118.67(17) . .
C22 C10 C11 120.35(17) . .
C12 C11 C10 119.96(17) . .
C12 C11 C29 118.49(17) . .
C29 C11 C10 121.32(17) . .
O4 C12 C11 117.87(17) . .
O4 C12 C13 120.20(17) . .
C11 C12 C13 121.88(17) . .
C12 C13 C32 121.13(17) . .
C14 C13 C12 117.75(17) . .
C14 C13 C32 120.45(17) . .
O2 C14 C13 121.40(16) . .
O2 C14 C30 117.41(16) . .
C30 C14 C13 121.09(17) . .
O2 C15 C16 104.20(15) . .
O2 C15 C33 111.81(15) . .
O2 C15 C38 106.34(14) . .
C16 C15 C38 108.97(16) . .
C33 C15 C16 112.80(15) . .
C33 C15 C38 112.22(16) . .
O3 C16 C15 107.84(16) . .
O3 C16 H16 109.7 . .
O3 C16 C37 107.16(16) . .
C15 C16 H16 109.7 . .
C37 C16 C15 112.61(17) . .
C37 C16 H16 109.7 . .
O3 C17 C18 109.75(18) . .
O17 C17 O3 123.5(2) . .
O17 C17 C18 126.8(2) . .
C17 C18 H18A 108.9 . .
C17 C18 H18B 108.9 . .
C17 C18 C19 113.4(2) . .
H18A C18 H18B 107.7 . .
C19 C18 H18A 108.9 . .
C19 C18 H18B 108.9 . .
C18 C19 H19A 109.5 . .
C18 C19 H19B 109.5 . .
C18 C19 H19C 109.5 . .
H19A C19 H19B 109.5 . .
H19A C19 H19C 109.5 . .
H19B C19 H19C 109.5 . .
O7 C20 C8 121.90(17) . .
O7 C20 C21 116.38(18) . .
C21 C20 C8 121.65(18) . .
C20 C21 H21 120.1 . .
C20 C21 C22 119.71(19) . .
C22 C21 H21 120.1 . .
C10 C22 C40 119.53(18) . .
C21 C22 C40 119.54(19) . .
C21 C22 C10 120.93(18) . .
C4 C23 H23A 109.8 . .
C4 C23 H23B 109.8 . .
H23A C23 H23B 108.2 . .
C24 C23 C4 109.60(19) . .
C24 C23 H23A 109.8 . .
C24 C23 H23B 109.8 . .
C23 C24 H24A 109.1 . .
C23 C24 H24B 109.1 . .
H24A C24 H24B 107.9 . .
C25 C24 C23 112.42(19) . .
C25 C24 H24A 109.1 . .
C25 C24 H24B 109.1 . .
O10 C25 C6 119.2(2) . .
O10 C25 C24 117.81(19) . .
C6 C25 C24 123.0(2) . .
O10 C26 H26A 109.5 . .
O10 C26 H26B 109.5 . .
O10 C26 H26C 109.5 . .
H26A C26 H26B 109.5 . .
H26A C26 H26C 109.5 . .
H26B C26 H26C 109.5 . .
O11 C27 C5 113.11(17) . .
O12 C27 O11 125.0(2) . .
O12 C27 C5 121.83(19) . .
O11 C28 H28A 109.5 . .
O11 C28 H28B 109.5 . .
O11 C28 H28C 109.5 . .
H28A C28 H28B 109.5 . .
H28A C28 H28C 109.5 . .
H28B C28 H28C 109.5 . .
C11 C29 C31 120.32(17) . .
C30 C29 C11 120.30(17) . .
C30 C29 C31 119.38(18) . .
C14 C30 C29 120.46(17) . .
C14 C30 H30 119.8 . .
C29 C30 H30 119.8 . .
C29 C31 H31A 109.5 . .
C29 C31 H31B 109.5 . .
C29 C31 H31C 109.5 . .
H31A C31 H31B 109.5 . .
H31A C31 H31C 109.5 . .
H31B C31 H31C 109.5 . .
O13 C32 C13 119.70(18) . .
O13 C32 C33 123.79(18) . .
C33 C32 C13 116.42(16) . .
C32 C33 C15 114.95(16) . .
C34 C33 C15 121.92(17) . .
C34 C33 C32 123.11(18) . .
O14 C34 C33 118.03(18) . .
O14 C34 C36 118.78(17) . .
C33 C34 C36 123.15(18) . .
O14 C35 H35A 109.5 . .
O14 C35 H35B 109.5 . .
O14 C35 H35C 109.5 . .
H35A C35 H35B 109.5 . .
H35A C35 H35C 109.5 . .
H35B C35 H35C 109.5 . .
C34 C36 H36A 108.9 . .
C34 C36 H36B 108.9 . .
C34 C36 C37 113.30(17) . .
H36A C36 H36B 107.7 . .
C37 C36 H36A 108.9 . .
C37 C36 H36B 108.9 . .
C16 C37 C36 110.83(17) . .
C16 C37 H37A 109.5 . .
C16 C37 H37B 109.5 . .
C36 C37 H37A 109.5 . .
C36 C37 H37B 109.5 . .
H37A C37 H37B 108.1 . .
O15 C38 O16 124.98(19) . .
O15 C38 C15 124.71(18) . .
O16 C38 C15 110.30(15) . .
O16 C39 H39A 109.5 . .
O16 C39 H39B 109.5 . .
O16 C39 H39C 109.5 . .
H39A C39 H39B 109.5 . .
H39A C39 H39C 109.5 . .
H39B C39 H39C 109.5 . .
O1 C3B C2B 126.8(12) . .
O9B C3B O1 106.0(13) . .
O9B C3B C2B 127.1(15) . .
C3B C2B H2BA 108.4 . .
C3B C2B H2BB 108.4 . .
C3B C2B C1B 115.7(17) . .
H2BA C2B H2BB 107.4 . .
C1B C2B H2BA 108.4 . .
C1B C2B H2BB 108.4 . .
C2B C1B H1BA 109.5 . .
C2B C1B H1BB 109.5 . .
C2B C1B H1BC 109.5 . .
H1BA C1B H1BB 109.5 . .
H1BA C1B H1BC 109.5 . .
H1BB C1B H1BC 109.5 . .

loop_
_geom_bond_atom_site_label_1
_geom_bond_atom_site_label_2
_geom_bond_distance
_geom_bond_site_symmetry_2
O1 C3A 1.358(4) .
O1 C4 1.441(3) .
O1 C3B 1.401(16) .
O2 C14 1.368(2) .
O2 C15 1.441(2) .
O3 C16 1.438(2) .
O3 C17 1.346(3) .
O4 H4 0.8400 .
O4 C12 1.347(2) .
O5 H5 0.8400 .
O5 C9 1.346(2) .
O6 C7 1.241(3) .
O7 C5 1.437(2) .
O7 C20 1.368(2) .
C40 H40A 0.9800 .
C40 H40B 0.9800 .
C40 H40C 0.9800 .
C40 C22 1.500(3) .
O9A C3A 1.214(5) .
O10 C25 1.344(3) .
O10 C26 1.439(3) .
O11 C27 1.325(3) .
O11 C28 1.446(3) .
O12 C27 1.200(3) .
O13 C32 1.254(2) .
O14 C34 1.327(3) .
O14 C35 1.442(2) .
O15 C38 1.192(2) .
O16 C38 1.332(2) .
O16 C39 1.452(3) .
O17 C17 1.192(3) .
C1A H1AA 0.9800 .
C1A H1AB 0.9800 .
C1A H1AC 0.9800 .
C1A C2A 1.514(4) .
C2A H2AA 0.9900 .
C2A H2AB 0.9900 .
C2A C3A 1.494(5) .
C4 H4A 1.0000 .
C4 C5 1.538(3) .
C4 C23 1.513(3) .
C5 C6 1.509(3) .
C5 C27 1.552(3) .
C6 C7 1.473(3) .
C6 C25 1.362(3) .
C7 C8 1.466(3) .
C8 C9 1.419(3) .
C8 C20 1.402(3) .
C9 C10 1.399(3) .
C10 C11 1.496(3) .
C10 C22 1.403(3) .
C11 C12 1.393(3) .
C11 C29 1.409(3) .
C12 C13 1.419(3) .
C13 C14 1.403(3) .
C13 C32 1.462(3) .
C14 C30 1.381(3) .
C15 C16 1.536(3) .
C15 C33 1.516(3) .
C15 C38 1.554(3) .
C16 H16 1.0000 .
C16 C37 1.521(3) .
C17 C18 1.499(3) .
C18 H18A 0.9900 .
C18 H18B 0.9900 .
C18 C19 1.511(3) .
C19 H19A 0.9800 .
C19 H19B 0.9800 .
C19 H19C 0.9800 .
C20 C21 1.377(3) .
C21 H21 0.9500 .
C21 C22 1.395(3) .
C23 H23A 0.9900 .
C23 H23B 0.9900 .
C23 C24 1.508(4) .
C24 H24A 0.9900 .
C24 H24B 0.9900 .
C24 C25 1.494(3) .
C26 H26A 0.9800 .
C26 H26B 0.9800 .
C26 H26C 0.9800 .
C28 H28A 0.9800 .
C28 H28B 0.9800 .
C28 H28C 0.9800 .
C29 C30 1.398(3) .
C29 C31 1.508(3) .
C30 H30 0.9500 .
C31 H31A 0.9800 .
C31 H31B 0.9800 .
C31 H31C 0.9800 .
C32 C33 1.456(3) .
C33 C34 1.370(3) .
C34 C36 1.497(3) .
C35 H35A 0.9800 .
C35 H35B 0.9800 .
C35 H35C 0.9800 .
C36 H36A 0.9900 .
C36 H36B 0.9900 .
C36 C37 1.523(3) .
C37 H37A 0.9900 .
C37 H37B 0.9900 .
C39 H39A 0.9800 .
C39 H39B 0.9800 .
C39 H39C 0.9800 .
O9B C3B 1.204(18) .
C3B C2B 1.46(2) .
C2B H2BA 0.9900 .
C2B H2BB 0.9900 .
C2B C1B 1.465(19) .
C1B H1BA 0.9800 .
C1B H1BB 0.9800 .
C1B H1BC 0.9800 .

loop_
_geom_torsion_atom_site_label_1
_geom_torsion_atom_site_label_2
_geom_torsion_atom_site_label_3
_geom_torsion_atom_site_label_4
_geom_torsion
_geom_torsion_site_symmetry_1
_geom_torsion_site_symmetry_2
_geom_torsion_site_symmetry_3
_geom_torsion_site_symmetry_4
O1 C4 C5 O7 -78.92(19) . . . .
O1 C4 C5 C6 159.95(16) . . . .
O1 C4 C5 C27 37.7(2) . . . .
O1 C4 C23 C24 -179.15(17) . . . .
O1 C3B C2B C1B -160.0(12) . . . .
O2 C14 C30 C29 -177.34(16) . . . .
O2 C15 C16 O3 -78.21(18) . . . .
O2 C15 C16 C37 163.77(16) . . . .
O2 C15 C33 C32 46.0(2) . . . .
O2 C15 C33 C34 -132.32(19) . . . .
O2 C15 C38 O15 4.6(2) . . . .
O2 C15 C38 O16 -175.95(15) . . . .
O3 C16 C37 C36 -176.60(17) . . . .
O3 C17 C18 C19 -178.01(19) . . . .
O4 C12 C13 C14 -175.54(17) . . . .
O4 C12 C13 C32 -4.9(3) . . . .
O5 C9 C10 C11 1.9(3) . . . .
O5 C9 C10 C22 179.52(18) . . . .
O6 C7 C8 C9 5.4(3) . . . .
O6 C7 C8 C20 174.70(18) . . . .
O7 C5 C6 C7 50.1(2) . . . .
O7 C5 C6 C25 -125.5(2) . . . .
O7 C5 C27 O11 12.8(2) . . . .
O7 C5 C27 O12 -169.50(18) . . . .
O7 C20 C21 C22 -176.09(18) . . . .
O13 C32 C33 C15 163.69(19) . . . .
O13 C32 C33 C34 -18.0(3) . . . .
O14 C34 C36 C37 163.02(18) . . . .
O17 C17 C18 C19 2.6(3) . . . .
C1A C2A C3A O1 33.7(4) . . . .
C1A C2A C3A O9A -147.1(3) . . . .
C3A O1 C4 C5 156.76(19) . . . .
C3A O1 C4 C23 -81.3(2) . . . .
C3A O1 C3B O9B -4.6(7) . . . .
C3A O1 C3B C2B 172(2) . . . .
C4 O1 C3A O9A -3.9(4) . . . .
C4 O1 C3A C2A 175.3(2) . . . .
C4 O1 C3B O9B 6.2(17) . . . .
C4 O1 C3B C2B -177.6(9) . . . .
C4 C5 C6 C7 166.94(17) . . . .
C4 C5 C6 C25 -8.7(3) . . . .
C4 C5 C27 O11 -99.8(2) . . . .
C4 C5 C27 O12 77.9(2) . . . .
C4 C23 C24 C25 50.4(3) . . . .
C5 O7 C20 C8 20.0(3) . . . .
C5 O7 C20 C21 -162.98(18) . . . .
C5 C4 C23 C24 -60.7(2) . . . .
C5 C6 C7 O6 157.58(19) . . . .
C5 C6 C7 C8 -25.8(2) . . . .
C5 C6 C25 O10 178.46(19) . . . .
C5 C6 C25 C24 -0.4(3) . . . .
C6 C5 C27 O11 136.53(17) . . . .
C6 C5 C27 O12 -45.8(2) . . . .
C6 C7 C8 C9 -171.24(17) . . . .
C6 C7 C8 C20 -2.0(3) . . . .
C7 C6 C25 O10 3.3(3) . . . .
C7 C6 C25 C24 -175.6(2) . . . .
C7 C8 C9 O5 -8.5(3) . . . .
C7 C8 C9 C10 169.63(17) . . . .
C7 C8 C20 O7 6.0(3) . . . .
C7 C8 C20 C21 -170.87(18) . . . .
C8 C9 C10 C11 -176.25(17) . . . .
C8 C9 C10 C22 1.4(3) . . . .
C8 C20 C21 C22 0.9(3) . . . .
C9 C8 C20 O7 175.59(16) . . . .
C9 C8 C20 C21 -1.3(3) . . . .
C9 C10 C11 C12 -96.5(2) . . . .
C9 C10 C11 C29 89.2(2) . . . .
C9 C10 C22 C40 177.5(2) . . . .
C9 C10 C22 C21 -1.7(3) . . . .
C10 C11 C12 O4 1.4(3) . . . .
C10 C11 C12 C13 -176.25(17) . . . .
C10 C11 C29 C30 174.56(18) . . . .
C10 C11 C29 C31 -5.3(3) . . . .
C11 C10 C22 C40 -4.8(3) . . . .
C11 C10 C22 C21 175.90(19) . . . .
C11 C12 C13 C14 2.0(3) . . . .
C11 C12 C13 C32 172.70(17) . . . .
C11 C29 C30 C14 1.2(3) . . . .
C12 C11 C29 C30 0.1(3) . . . .
C12 C11 C29 C31 -179.75(19) . . . .
C12 C13 C14 O2 175.65(16) . . . .
C12 C13 C14 C30 -0.7(3) . . . .
C12 C13 C32 O13 0.5(3) . . . .
C12 C13 C32 C33 -176.26(17) . . . .
C13 C14 C30 C29 -0.9(3) . . . .
C13 C32 C33 C15 -19.7(2) . . . .
C13 C32 C33 C34 158.55(18) . . . .
C14 O2 C15 C16 -170.08(15) . . . .
C14 O2 C15 C33 -47.9(2) . . . .
C14 O2 C15 C38 74.86(18) . . . .
C14 C13 C32 O13 170.91(19) . . . .
C14 C13 C32 C33 -5.8(3) . . . .
C15 O2 C14 C13 23.4(2) . . . .
C15 O2 C14 C30 -160.14(17) . . . .
C15 C16 C37 C36 -58.2(2) . . . .
C15 C33 C34 O14 -178.33(17) . . . .
C15 C33 C34 C36 3.9(3) . . . .
C16 O3 C17 O17 3.9(3) . . . .
C16 O3 C17 C18 -175.53(16) . . . .
C16 C15 C33 C32 163.05(17) . . . .
C16 C15 C33 C34 -15.3(3) . . . .
C16 C15 C38 O15 -107.2(2) . . . .
C16 C15 C38 O16 72.26(19) . . . .
C17 O3 C16 C15 106.40(19) . . . .
C17 O3 C16 C37 -132.12(18) . . . .
C20 O7 C5 C4 -169.43(17) . . . .
C20 O7 C5 C6 -47.3(2) . . . .
C20 O7 C5 C27 76.0(2) . . . .
C20 C8 C9 O5 -178.01(17) . . . .
C20 C8 C9 C10 0.1(3) . . . .
C20 C21 C22 C40 -178.7(2) . . . .
C20 C21 C22 C10 0.6(3) . . . .
C22 C10 C11 C12 85.9(2) . . . .
C22 C10 C11 C29 -88.4(2) . . . .
C23 C4 C5 O7 160.35(18) . . . .
C23 C4 C5 C6 39.2(3) . . . .
C23 C4 C5 C27 -83.1(2) . . . .
C23 C24 C25 O10 160.10(19) . . . .
C23 C24 C25 C6 -21.0(3) . . . .
C25 C6 C7 O6 -26.9(3) . . . .
C25 C6 C7 C8 149.7(2) . . . .
C26 O10 C25 C6 -163.4(2) . . . .
C26 O10 C25 C24 15.6(3) . . . .
C27 C5 C6 C7 -72.8(2) . . . .
C27 C5 C6 C25 111.6(2) . . . .
C28 O11 C27 O12 -7.6(3) . . . .
C28 O11 C27 C5 170.02(16) . . . .
C29 C11 C12 O4 175.86(17) . . . .
C29 C11 C12 C13 -1.7(3) . . . .
C31 C29 C30 C14 -178.95(18) . . . .
C32 C13 C14 O2 4.9(3) . . . .
C32 C13 C14 C30 -171.43(18) . . . .
C32 C33 C34 O14 3.5(3) . . . .
C32 C33 C34 C36 -174.27(19) . . . .
C33 C15 C16 O3 160.32(16) . . . .
C33 C15 C16 C37 42.3(2) . . . .
C33 C15 C38 O15 127.2(2) . . . .
C33 C15 C38 O16 -53.4(2) . . . .
C33 C34 C36 C37 -19.2(3) . . . .
C34 C36 C37 C16 45.4(3) . . . .
C35 O14 C34 C33 -173.04(19) . . . .
C35 O14 C34 C36 4.8(3) . . . .
C38 C15 C16 O3 35.0(2) . . . .
C38 C15 C16 C37 -83.0(2) . . . .
C38 C15 C33 C32 -73.4(2) . . . .
C38 C15 C33 C34 108.3(2) . . . .
C39 O16 C38 O15 8.6(3) . . . .
C39 O16 C38 C15 -170.81(16) . . . .
O9B C3B C2B C1B 15(2) . . . .
C3B O1 C3A O9A 168.5(16) . . . .
C3B O1 C3A C2A -12.4(13) . . . .
C3B O1 C4 C5 151.5(9) . . . .
C3B O1 C4 C23 -86.5(9) . . . .

loop_
_smtbx_masks_void_nr
_smtbx_masks_void_average_x
_smtbx_masks_void_average_y
_smtbx_masks_void_average_z
_smtbx_masks_void_volume
_smtbx_masks_void_count_electrons
1 -0.168 0.048 0.294 80.6 3.6
2 0.168 0.548 0.706 80.6 3.6
